data_1569541
loop_
_publ_author_name
'Lu, Licheng'
'Lu, Ping'

_publ_section_title
;
 Enantioselective [3+2]-cycloaddition of 2,3-disubstituted cyclobutenones:
 vicinal quaternary stereocenters construction and skeletal
 functionalization.
;
_journal_issue 31
_journal_name_full 'Chemical science'
_journal_page_first 8355
_journal_page_last 8359
_journal_paper_doi 10.1039/d3sc02485g
_journal_volume 14
_journal_year 2023
_chemical_absolute_configuration unk
_chemical_formula_moiety 'C18 H21 N O5'
_chemical_formula_sum 'C18 H21 N O5'
_chemical_formula_weight 331.36
_space_group_crystal_system monoclinic
_space_group_IT_number 4
_space_group_name_Hall 'P 2yb'
_space_group_name_H-M_alt 'P 1 21 1'
_atom_sites_solution_hydrogens mixed
_atom_sites_solution_primary dual
_audit_block_doi 10.5517/ccdc.csd.cc2fz2j1
_audit_creation_date 2022-08-03
_audit_creation_method
;
Olex2 1.3
(compiled 2020.11.12 svn.r5f609507 for OlexSys, GUI svn.r6408)
;
_audit_update_record
;
2023-05-16 deposited with the CCDC.	2023-07-14 downloaded from the CCDC.
;
_cell_angle_alpha 90
_cell_angle_beta 100.102(4)
_cell_angle_gamma 90
_cell_formula_units_Z 2
_cell_length_a 6.4486(3)
_cell_length_b 18.6265(8)
_cell_length_c 7.3386(3)
_cell_measurement_reflns_used 8014
_cell_measurement_temperature 175(6)
_cell_measurement_theta_max 74.1180
_cell_measurement_theta_min 4.7250
_cell_volume 867.81(7)
_computing_cell_refinement 'CrysAlisPro 1.171.39.28b (Rigaku OD, 2015)'
_computing_data_collection 'CrysAlisPro 1.171.39.28b (Rigaku OD, 2015)'
_computing_data_reduction 'CrysAlisPro 1.171.39.28b (Rigaku OD, 2015)'
_computing_molecular_graphics 'Olex2 1.3 (Dolomanov et al., 2009)'
_computing_publication_material 'Olex2 1.3 (Dolomanov et al., 2009)'
_computing_structure_refinement 'SHELXL 2018/1 (Sheldrick, 2015)'
_computing_structure_solution 'ShelXS (Sheldrick, 2008)'
_diffrn_ambient_environment N~2~
_diffrn_ambient_temperature 175(6)
_diffrn_detector 'CCD plate'
_diffrn_measured_fraction_theta_full 0.998
_diffrn_measured_fraction_theta_max 0.998
_diffrn_measurement_details
;
List of Runs (angles in degrees, time in seconds):

  # Type    Start    End  Width  t~exp~   \w     \q     \k     \f   Frames
#--------------------------------------------------------------------------
  1  \w    -28.00  29.00   1.00    1.00    --    0.00 -77.00 -90.00   57
  2  \w    -75.00 -49.00   1.00    1.00    --    0.00 -77.00 -90.00   26
  3  \w    -88.00  19.00   1.00    1.00    --    0.00 -37.00 120.00  107
  4  \w    -89.00 -61.00   1.00    1.00    --    0.00 -37.00 -60.00   28
  5  \w      0.00  25.00   1.00    1.00    --    0.00  57.00  90.00   25
  6  \w     -8.00  18.00   1.00    1.00    --    0.00 -37.00-150.00   26
  7  \w    -85.00 -18.00   1.00    1.00    --    0.00 -37.00-150.00   67
  8  \w    -73.00  19.00   1.00    1.00    --    0.00 -37.00 -30.00   92
  9  \w     31.00  65.00   1.00    1.00    --    0.00  57.00  90.00   34
 10  \w    -47.00  14.00   1.00    1.00    --    0.00 -57.00  90.00   61
 11  \w    127.00 153.00   1.00    2.00    --   95.80  71.00  56.11   26
 12  \w      7.00 127.00   1.00    2.00    --   95.80 -82.00-150.00  120
 13  \w     71.00  99.00   1.00    2.00    --   95.80  61.00-150.00   28
 14  \w     63.00  89.00   1.00    2.00    --   95.80  82.00-150.00   26
 15  \w     66.00 161.00   1.00    2.00    --   95.80  82.00 -90.00   95
 16  \w     69.00  95.00   1.00    2.00    --   95.80  71.00  56.11   26
 17  \w     71.00  98.00   1.00    2.00    --   95.80  58.00 -38.89   27
 18  \w     79.00 105.00   1.00    2.00    --   95.80  45.00   0.00   26
 19  \w     75.00 114.00   1.00    2.00    --   95.80  45.00 -90.00   39
 20  \w    145.00 181.00   1.00    2.00    --   95.80  61.00-180.00   36
 21  \w     71.00  97.00   1.00    2.00    --   95.80  61.00  60.00   26
 22  \w     63.00  89.00   1.00    2.00    --   95.80  82.00 -60.00   26
 23  \w    110.00 185.00   1.00    2.00    --   95.80  82.00 -60.00   75
 24  \w     71.00 117.00   1.00    2.00    --   95.80  61.00 -90.00   46
 25  \w    119.00 159.00   1.00    2.00    --   95.80  61.00 -90.00   40
 26  \w     26.00  84.00   1.00    2.00    --   95.80 -77.00 120.00   58
 27  \w     76.00 173.00   1.00    2.00    --   95.80  45.00  60.00   97
 28  \w    106.00 184.00   1.00    2.00    --   95.80  61.00-150.00   78
 29  \w     65.00  93.00   1.00    2.00    --   95.80  77.00  90.00   28
 30  \w     63.00  89.00   1.00    2.00    --   95.80  82.00 -30.00   26
 31  \w     50.00 123.00   1.00    2.00    --   95.80 -82.00  90.00   73
 32  \w     69.00  98.00   1.00    2.00    --   95.80  72.00 140.00   29
 33  \w     77.00 122.00   1.00    2.00    --   95.80  61.00-180.00   45
 34  \w    140.00 166.00   1.00    2.00    --   95.80  45.00-120.00   26
 35  \w     76.00 132.00   1.00    2.00    --   95.80  45.00-120.00   56
 36  \w    141.00 167.00   1.00    2.00    --   95.80  61.00 120.00   26
 37  \w     76.00 152.00   1.00    2.00    --   95.80  45.00 120.00   76
 38  \w    157.00 183.00   1.00    2.00    --   95.80  45.00 120.00   26
 39  \w     74.00  99.00   1.00    2.00    --   95.80  61.00  30.00   25
 40  \w     65.00  90.00   1.00    2.00    --   95.80  77.00 120.00   25
 41  \w    136.00 161.00   1.00    2.00    --   95.80  69.00  36.60   25
 42  \w     77.00 103.00   1.00    2.00    --   95.80  45.00 -30.00   26
 43  \w     65.00 113.00   1.00    2.00    --   95.80  77.00  60.00   48
 44  \w     65.00  90.00   1.00    2.00    --   95.80  77.00 -90.00   25
 45  \w     65.00  91.00   1.00    2.00    --   95.80  77.00-180.00   26
 46  \w    111.00 137.00   1.00    2.00    --   95.80  77.00-180.00   26
 47  \w     67.00  93.00   1.00    2.00    --   95.80  82.00 150.00   26
 48  \w    135.00 168.00   1.00    2.00    --   95.80  82.00 150.00   33
 49  \w     71.00  96.00   1.00    2.00    --   95.80  61.00 120.00   25
 50  \w      6.00 123.00   1.00    2.00    --   95.80 -82.00 -30.00  117
 51  \w     76.00 103.00   1.00    2.00    --   95.80  45.00  30.00   27
 52  \w     65.00  91.00   1.00    2.00    --   95.80  77.00  30.00   26
 53  \w     64.00  90.00   1.00    2.00    --   95.80  82.00  60.00   26
 54  \w     80.00 151.00   1.00    2.00    --   95.80  45.00-180.00   71
 55  \w     65.00  91.00   1.00    2.00    --   95.80  77.00   0.00   26
 56  \w     17.00 103.00   1.00    2.00    --   95.80 -61.00-150.00   86
 57  \w     67.00  93.00   1.00    2.00    --   95.80  77.00-120.00   26
 58  \w    125.00 184.00   1.00    2.00    --   95.80  77.00-120.00   59
 59  \w     68.00  94.00   1.00    2.00    --   95.80  69.00  36.60   26
 60  \w    123.00 172.00   1.00    2.00    --   95.80  58.00 -38.89   49
 61  \w     72.00 106.00   1.00    2.00    --   95.80  60.00 138.09   34
 62  \w     74.00 102.00   1.00    2.00    --   95.80  51.00   0.91   28
;
_diffrn_measurement_device 'four-circle diffractometer'
_diffrn_measurement_device_type 'XtaLAB AFC12 (RINC): Kappa dual home/near'
_diffrn_measurement_method '\w scans'
_diffrn_orient_matrix_type 'CrysAlisPro convention (1999,Acta A55,543-557)'
_diffrn_orient_matrix_UB_11 -0.0660375000
_diffrn_orient_matrix_UB_12 0.0448314000
_diffrn_orient_matrix_UB_13 -0.1770370000
_diffrn_orient_matrix_UB_21 -0.1040646000
_diffrn_orient_matrix_UB_22 -0.0667891000
_diffrn_orient_matrix_UB_23 -0.1008891000
_diffrn_orient_matrix_UB_31 -0.2090122000
_diffrn_orient_matrix_UB_32 0.0192097000
_diffrn_orient_matrix_UB_33 0.0628594000
_diffrn_radiation_monochromator graphite
_diffrn_radiation_probe x-ray
_diffrn_radiation_type 'Cu K\a'
_diffrn_radiation_wavelength 1.54184
_diffrn_reflns_av_R_equivalents 0.0539
_diffrn_reflns_av_unetI/netI 0.0357
_diffrn_reflns_Laue_measured_fraction_full 0.998
_diffrn_reflns_Laue_measured_fraction_max 0.998
_diffrn_reflns_limit_h_max 7
_diffrn_reflns_limit_h_min -7
_diffrn_reflns_limit_k_max 22
_diffrn_reflns_limit_k_min -22
_diffrn_reflns_limit_l_max 8
_diffrn_reflns_limit_l_min -8
_diffrn_reflns_number 15600
_diffrn_reflns_point_group_measured_fraction_full 0.990
_diffrn_reflns_point_group_measured_fraction_max 0.990
_diffrn_reflns_theta_full 67.060
_diffrn_reflns_theta_max 67.060
_diffrn_reflns_theta_min 6.125
_diffrn_source 'fine-focus sealed X-ray tube'
_diffrn_source_type 'Enhance (Cu) X-ray Source'
_exptl_absorpt_coefficient_mu 0.766
_exptl_absorpt_correction_T_max 1.00000
_exptl_absorpt_correction_T_min 0.70769
_exptl_absorpt_correction_type multi-scan
_exptl_absorpt_process_details
;
CrysAlisPro 1.171.39.28b (Rigaku Oxford Diffraction, 2015)
Empirical absorption correction using spherical harmonics,
 implemented in SCALE3 ABSPACK scaling algorithm.
;
_exptl_crystal_colour 'clear light colourless'
_exptl_crystal_colour_lustre clear
_exptl_crystal_colour_modifier light
_exptl_crystal_colour_primary colourless
_exptl_crystal_density_diffrn 1.268
_exptl_crystal_description block
_exptl_crystal_F_000 352
_exptl_crystal_size_max 0.3
_exptl_crystal_size_mid 0.3
_exptl_crystal_size_min 0.24
_refine_diff_density_max 0.164
_refine_diff_density_min -0.121
_refine_diff_density_rms 0.031
_refine_ls_abs_structure_details
;
 Flack x determined using 1333 quotients [(I+)-(I-)]/[(I+)+(I-)]
 (Parsons, Flack and Wagner, Acta Cryst. B69 (2013) 249-259).
;
_refine_ls_abs_structure_Flack 0.16(11)
_refine_ls_extinction_method none
_refine_ls_goodness_of_fit_ref 1.082
_refine_ls_hydrogen_treatment mixed
_refine_ls_matrix_type full
_refine_ls_number_parameters 225
_refine_ls_number_reflns 3078
_refine_ls_number_restraints 1
_refine_ls_restrained_S_all 1.082
_refine_ls_R_factor_all 0.0338
_refine_ls_R_factor_gt 0.0321
_refine_ls_shift/su_max 0.000
_refine_ls_shift/su_mean 0.000
_refine_ls_structure_factor_coef Fsqd
_refine_ls_weighting_details 'w=1/[\s^2^(Fo^2^)+(0.0433P)^2^+0.0722P] where P=(Fo^2^+2Fc^2^)/3'
_refine_ls_weighting_scheme calc
_refine_ls_wR_factor_gt 0.0809
_refine_ls_wR_factor_ref 0.0818
_reflns_Friedel_coverage 0.919
_reflns_Friedel_fraction_full 0.981
_reflns_Friedel_fraction_max 0.981
_reflns_number_gt 2924
_reflns_number_total 3078
_reflns_threshold_expression 'I > 2\s(I)'
_cod_data_source_file d3sc02485g2.cif
_cod_data_source_block exp_2772
_cod_depositor_comments 'Adding full bibliography for 1569539--1569545.cif.'
_cod_database_code 1569541
_shelx_shelxl_version_number 2018/1
_shelx_space_group_comment
;
The symmetry employed for this shelxl refinement is uniquely defined
by the following loop, which should always be used as a source of
symmetry information in preference to the above space-group names.
They are only intended as comments.
;
_shelx_estimated_absorpt_t_max 0.837
_shelx_estimated_absorpt_t_min 0.803
_reflns_odcompleteness_completeness 99.94
_reflns_odcompleteness_iscentric 1
_reflns_odcompleteness_theta 66.97
_olex2_refinement_description
;
1. Fixed Uiso
 At 1.2 times of:
  All C(H) groups, All C(H,H) groups
 At 1.5 times of:
  All C(H,H,H) groups
2.a Ternary CH refined with riding coordinates:
 C7(H7)
2.b Secondary CH2 refined with riding coordinates:
 C10(H10A,H10B)
2.c Aromatic/amide H refined with riding coordinates:
 C1(H1), C2(H2), C3(H3), C4(H4), C5(H5)
2.d Idealised Me refined as rotating group:
 C13(H13A,H13B,H13C), C14(H14A,H14B,H14C), C17(H17A,H17B,H17C), C18(H18A,H18B,
 H18C)
;
_olex2_submission_special_instructions 'No special instructions were received'
_oxdiff_exptl_absorpt_empirical_details
;
Empirical correction (ABSPACK) includes:
- Absorption correction using spherical harmonics
- Frame scaling
;
_oxdiff_exptl_absorpt_empirical_full_max 2.127
_oxdiff_exptl_absorpt_empirical_full_min 0.738

loop_
_space_group_symop_operation_xyz
'x, y, z'
'-x, y+1/2, -z'

loop_
_atom_site_label
_atom_site_type_symbol
_atom_site_fract_x
_atom_site_fract_y
_atom_site_fract_z
_atom_site_U_iso_or_equiv
_atom_site_adp_type
_atom_site_occupancy
_atom_site_site_symmetry_order
_atom_site_calc_flag
_atom_site_refinement_flags_posn
_atom_site_refinement_flags_adp
_atom_site_refinement_flags_occupancy
_atom_site_disorder_assembly
_atom_site_disorder_group
C1 C -0.6784(4) 0.25441(14) 0.4285(3) 0.0394(6) Uani 1 1 d . . . . .
H1 H -0.572629 0.220189 0.415791 0.047 Uiso 1 1 calc R U . . .
C2 C -0.6290(5) 0.31341(15) 0.5433(4) 0.0473(7) Uani 1 1 d . . . . .
H2 H -0.489489 0.319142 0.609331 0.057 Uiso 1 1 calc R U . . .
C3 C -0.7796(5) 0.36362(15) 0.5625(4) 0.0494(7) Uani 1 1 d . . . . .
H3 H -0.744152 0.404170 0.640262 0.059 Uiso 1 1 calc R U . . .
C4 C -0.9828(5) 0.35485(16) 0.4683(4) 0.0501(7) Uani 1 1 d . . . . .
H4 H -1.087585 0.389398 0.481466 0.060 Uiso 1 1 calc R U . . .
C5 C -1.0348(5) 0.29563(15) 0.3541(4) 0.0420(6) Uani 1 1 d . . . . .
H5 H -1.175439 0.289623 0.290927 0.050 Uiso 1 1 calc R U . . .
C6 C -0.8827(4) 0.24519(13) 0.3317(3) 0.0327(5) Uani 1 1 d . . . . .
C7 C -0.9422(4) 0.18269(12) 0.2009(3) 0.0283(5) Uani 1 1 d . . . . .
H7 H -1.090270 0.167923 0.205498 0.034 Uiso 1 1 calc R U . . .
C8 C -0.9209(4) 0.19727(12) -0.0025(3) 0.0286(5) Uani 1 1 d . . . . .
C9 C -0.6949(4) 0.21846(14) -0.0178(3) 0.0336(5) Uani 1 1 d . . . . .
C10 C -0.6460(4) 0.14813(13) -0.1016(4) 0.0352(5) Uani 1 1 d . . . . .
H10A H -0.528239 0.121509 -0.026482 0.042 Uiso 1 1 calc R U . . .
H10B H -0.626462 0.151962 -0.232085 0.042 Uiso 1 1 calc R U . . .
C11 C -0.8676(4) 0.12052(12) -0.0787(3) 0.0271(5) Uani 1 1 d . . . . .
C12 C -0.9972(4) 0.09452(13) -0.2587(3) 0.0317(5) Uani 1 1 d . . . . .
C13 C -1.3342(5) 0.06254(18) -0.4183(4) 0.0520(8) Uani 1 1 d . . . . .
H13A H -1.331933 0.095828 -0.521314 0.078 Uiso 1 1 calc R U . . .
H13B H -1.479001 0.057442 -0.396080 0.078 Uiso 1 1 calc R U . . .
H13C H -1.281175 0.015583 -0.449121 0.078 Uiso 1 1 calc R U . . .
C14 C -1.0886(4) 0.24486(14) -0.1123(3) 0.0385(6) Uani 1 1 d . . . . .
H14A H -1.228294 0.225741 -0.104281 0.058 Uiso 1 1 calc R U . . .
H14B H -1.070487 0.245964 -0.242077 0.058 Uiso 1 1 calc R U . . .
H14C H -1.075389 0.293623 -0.061439 0.058 Uiso 1 1 calc R U . . .
C15 C -0.8592(4) 0.06983(12) 0.0911(3) 0.0283(5) Uani 1 1 d . . . . .
C16 C -0.6885(4) 0.01319(13) 0.0990(3) 0.0326(5) Uani 1 1 d . . . . .
C17 C -1.0625(4) 0.02754(14) 0.1015(4) 0.0386(6) Uani 1 1 d . . . . .
H17A H -1.181382 0.060912 0.091860 0.058 Uiso 1 1 calc R U . . .
H17B H -1.046292 0.001919 0.219811 0.058 Uiso 1 1 calc R U . . .
H17C H -1.088874 -0.007088 -0.000469 0.058 Uiso 1 1 calc R U . . .
C18 C -0.5623(5) -0.07938(15) -0.0726(5) 0.0464(7) Uani 1 1 d . . . . .
H18A H -0.565696 -0.093451 -0.201808 0.070 Uiso 1 1 calc R U . . .
H18B H -0.611536 -0.119432 -0.004831 0.070 Uiso 1 1 calc R U . . .
H18C H -0.417788 -0.066879 -0.015815 0.070 Uiso 1 1 calc R U . . .
N1 N -0.8034(3) 0.12072(11) 0.2442(3) 0.0303(4) Uani 1 1 d . . . . .
O1 O -0.5949(3) 0.27219(11) 0.0219(3) 0.0504(5) Uani 1 1 d . . . . .
O2 O -0.9244(3) 0.07998(11) -0.3938(2) 0.0476(5) Uani 1 1 d . . . . .
O3 O -1.2012(3) 0.09045(10) -0.2521(2) 0.0404(4) Uani 1 1 d . . . . .
O4 O -0.5690(3) -0.00426(12) 0.2349(3) 0.0551(6) Uani 1 1 d . . . . .
O5 O -0.6979(3) -0.01799(10) -0.0660(2) 0.0404(4) Uani 1 1 d . . . . .
H1A H -0.824(5) 0.1019(17) 0.351(5) 0.046(8) Uiso 1 1 d . . . . .

loop_
_atom_site_aniso_label
_atom_site_aniso_U_11
_atom_site_aniso_U_22
_atom_site_aniso_U_33
_atom_site_aniso_U_23
_atom_site_aniso_U_13
_atom_site_aniso_U_12
C1 0.0397(15) 0.0424(14) 0.0339(13) -0.0021(10) 0.0006(11) 0.0023(11)
C2 0.0532(19) 0.0454(16) 0.0383(14) -0.0050(11) -0.0062(12) -0.0055(13)
C3 0.071(2) 0.0378(14) 0.0374(14) -0.0065(11) 0.0031(13) -0.0021(14)
C4 0.0612(18) 0.0435(16) 0.0445(15) -0.0091(13) 0.0059(13) 0.0130(15)
C5 0.0438(15) 0.0437(14) 0.0371(13) -0.0045(11) 0.0035(11) 0.0052(12)
C6 0.0379(14) 0.0346(12) 0.0259(11) 0.0001(9) 0.0062(9) -0.0013(10)
C7 0.0268(11) 0.0328(12) 0.0258(11) -0.0007(9) 0.0061(9) -0.0004(9)
C8 0.0283(12) 0.0326(12) 0.0248(10) 0.0004(9) 0.0041(9) 0.0014(9)
C9 0.0335(13) 0.0362(12) 0.0319(12) 0.0032(9) 0.0075(10) -0.0055(10)
C10 0.0299(13) 0.0385(13) 0.0396(13) 0.0015(10) 0.0132(10) -0.0016(10)
C11 0.0246(11) 0.0313(11) 0.0256(11) -0.0003(9) 0.0050(8) -0.0002(9)
C12 0.0363(13) 0.0340(11) 0.0242(10) 0.0005(9) 0.0040(9) 0.0039(10)
C13 0.0427(16) 0.0674(19) 0.0391(14) -0.0213(13) -0.0120(12) 0.0064(14)
C14 0.0409(15) 0.0391(13) 0.0339(13) 0.0025(10) 0.0022(11) 0.0087(11)
C15 0.0282(12) 0.0312(11) 0.0242(10) 0.0003(9) 0.0013(8) -0.0019(9)
C16 0.0321(12) 0.0319(12) 0.0311(11) -0.0011(9) -0.0019(9) -0.0041(9)
C17 0.0371(14) 0.0412(14) 0.0372(13) 0.0030(10) 0.0057(10) -0.0074(11)
C18 0.0390(15) 0.0363(14) 0.0610(17) -0.0120(12) 0.0008(13) 0.0070(11)
N1 0.0349(11) 0.0324(10) 0.0226(9) -0.0005(8) 0.0023(7) -0.0007(8)
O1 0.0497(12) 0.0436(11) 0.0623(13) -0.0076(9) 0.0221(9) -0.0183(9)
O2 0.0530(12) 0.0665(13) 0.0256(9) -0.0051(8) 0.0135(8) -0.0016(10)
O3 0.0282(9) 0.0584(11) 0.0316(8) -0.0159(8) -0.0029(7) 0.0046(8)
O4 0.0566(12) 0.0550(12) 0.0440(10) -0.0083(9) -0.0183(9) 0.0216(10)
O5 0.0451(10) 0.0364(9) 0.0365(9) -0.0066(7) -0.0021(7) 0.0108(8)

loop_
_atom_type_symbol
_atom_type_description
_atom_type_scat_dispersion_real
_atom_type_scat_dispersion_imag
_atom_type_scat_source
C C 0.0181 0.0091 'International Tables Vol C Tables 4.2.6.8 and 6.1.1.4'
H H 0.0000 0.0000 'International Tables Vol C Tables 4.2.6.8 and 6.1.1.4'
N N 0.0311 0.0180 'International Tables Vol C Tables 4.2.6.8 and 6.1.1.4'
O O 0.0492 0.0322 'International Tables Vol C Tables 4.2.6.8 and 6.1.1.4'

loop_
_geom_angle_atom_site_label_1
_geom_angle_atom_site_label_2
_geom_angle_atom_site_label_3
_geom_angle
_geom_angle_site_symmetry_1
_geom_angle_site_symmetry_3
_geom_angle_publ_flag
C2 C1 H1 119.9 . . ?
C2 C1 C6 120.2(3) . . ?
C6 C1 H1 119.9 . . ?
C1 C2 H2 119.7 . . ?
C3 C2 C1 120.7(3) . . ?
C3 C2 H2 119.7 . . ?
C2 C3 H3 120.2 . . ?
C2 C3 C4 119.6(3) . . ?
C4 C3 H3 120.2 . . ?
C3 C4 H4 119.9 . . ?
C3 C4 C5 120.2(3) . . ?
C5 C4 H4 119.9 . . ?
C4 C5 H5 119.7 . . ?
C6 C5 C4 120.5(3) . . ?
C6 C5 H5 119.7 . . ?
C1 C6 C7 122.0(2) . . ?
C5 C6 C1 118.7(2) . . ?
C5 C6 C7 119.3(2) . . ?
C6 C7 H7 109.1 . . ?
C6 C7 C8 114.90(19) . . ?
C8 C7 H7 109.1 . . ?
N1 C7 C6 113.09(18) . . ?
N1 C7 H7 109.1 . . ?
N1 C7 C8 101.18(17) . . ?
C7 C8 C11 104.01(18) . . ?
C9 C8 C7 111.26(18) . . ?
C9 C8 C11 86.51(17) . . ?
C14 C8 C7 116.1(2) . . ?
C14 C8 C9 114.1(2) . . ?
C14 C8 C11 121.02(19) . . ?
C10 C9 C8 94.35(19) . . ?
O1 C9 C8 132.5(2) . . ?
O1 C9 C10 133.2(2) . . ?
C9 C10 H10A 113.8 . . ?
C9 C10 H10B 113.8 . . ?
C9 C10 C11 88.93(18) . . ?
H10A C10 H10B 111.1 . . ?
C11 C10 H10A 113.8 . . ?
C11 C10 H10B 113.8 . . ?
C10 C11 C8 90.00(17) . . ?
C10 C11 C15 112.55(18) . . ?
C12 C11 C8 118.24(18) . . ?
C12 C11 C10 112.9(2) . . ?
C12 C11 C15 116.16(19) . . ?
C15 C11 C8 104.04(17) . . ?
O2 C12 C11 123.9(2) . . ?
O2 C12 O3 123.4(2) . . ?
O3 C12 C11 112.67(19) . . ?
H13A C13 H13B 109.5 . . ?
H13A C13 H13C 109.5 . . ?
H13B C13 H13C 109.5 . . ?
O3 C13 H13A 109.5 . . ?
O3 C13 H13B 109.5 . . ?
O3 C13 H13C 109.5 . . ?
C8 C14 H14A 109.5 . . ?
C8 C14 H14B 109.5 . . ?
C8 C14 H14C 109.5 . . ?
H14A C14 H14B 109.5 . . ?
H14A C14 H14C 109.5 . . ?
H14B C14 H14C 109.5 . . ?
C16 C15 C11 112.06(19) . . ?
C16 C15 C17 105.06(19) . . ?
C17 C15 C11 116.04(18) . . ?
N1 C15 C11 101.00(18) . . ?
N1 C15 C16 109.93(17) . . ?
N1 C15 C17 112.9(2) . . ?
O4 C16 C15 125.4(2) . . ?
O4 C16 O5 124.0(2) . . ?
O5 C16 C15 110.50(18) . . ?
C15 C17 H17A 109.5 . . ?
C15 C17 H17B 109.5 . . ?
C15 C17 H17C 109.5 . . ?
H17A C17 H17B 109.5 . . ?
H17A C17 H17C 109.5 . . ?
H17B C17 H17C 109.5 . . ?
H18A C18 H18B 109.5 . . ?
H18A C18 H18C 109.5 . . ?
H18B C18 H18C 109.5 . . ?
O5 C18 H18A 109.5 . . ?
O5 C18 H18B 109.5 . . ?
O5 C18 H18C 109.5 . . ?
C7 N1 C15 106.59(17) . . ?
C7 N1 H1A 109(2) . . ?
C15 N1 H1A 111(2) . . ?
C12 O3 C13 115.6(2) . . ?
C16 O5 C18 116.33(19) . . ?

loop_
_geom_bond_atom_site_label_1
_geom_bond_atom_site_label_2
_geom_bond_distance
_geom_bond_site_symmetry_2
_geom_bond_publ_flag
C1 H1 0.9500 . ?
C1 C2 1.388(4) . ?
C1 C6 1.393(4) . ?
C2 H2 0.9500 . ?
C2 C3 1.373(4) . ?
C3 H3 0.9500 . ?
C3 C4 1.380(5) . ?
C4 H4 0.9500 . ?
C4 C5 1.390(4) . ?
C5 H5 0.9500 . ?
C5 C6 1.389(4) . ?
C6 C7 1.515(3) . ?
C7 H7 1.0000 . ?
C7 C8 1.547(3) . ?
C7 N1 1.461(3) . ?
C8 C9 1.533(3) . ?
C8 C11 1.594(3) . ?
C8 C14 1.516(3) . ?
C9 C10 1.504(4) . ?
C9 O1 1.199(3) . ?
C10 H10A 0.9900 . ?
C10 H10B 0.9900 . ?
C10 C11 1.555(3) . ?
C11 C12 1.513(3) . ?
C11 C15 1.556(3) . ?
C12 O2 1.200(3) . ?
C12 O3 1.327(3) . ?
C13 H13A 0.9800 . ?
C13 H13B 0.9800 . ?
C13 H13C 0.9800 . ?
C13 O3 1.458(3) . ?
C14 H14A 0.9800 . ?
C14 H14B 0.9800 . ?
C14 H14C 0.9800 . ?
C15 C16 1.518(3) . ?
C15 C17 1.543(3) . ?
C15 N1 1.466(3) . ?
C16 O4 1.194(3) . ?
C16 O5 1.335(3) . ?
C17 H17A 0.9800 . ?
C17 H17B 0.9800 . ?
C17 H17C 0.9800 . ?
C18 H18A 0.9800 . ?
C18 H18B 0.9800 . ?
C18 H18C 0.9800 . ?
C18 O5 1.445(3) . ?
N1 H1A 0.89(4) . ?

loop_
_geom_torsion_atom_site_label_1
_geom_torsion_atom_site_label_2
_geom_torsion_atom_site_label_3
_geom_torsion_atom_site_label_4
_geom_torsion
_geom_torsion_site_symmetry_1
_geom_torsion_site_symmetry_2
_geom_torsion_site_symmetry_3
_geom_torsion_site_symmetry_4
_geom_torsion_publ_flag
C1 C2 C3 C4 0.8(5) . . . . ?
C1 C6 C7 C8 -90.8(3) . . . . ?
C1 C6 C7 N1 24.6(3) . . . . ?
C2 C1 C6 C5 -0.6(4) . . . . ?
C2 C1 C6 C7 178.3(2) . . . . ?
C2 C3 C4 C5 -0.2(5) . . . . ?
C3 C4 C5 C6 -0.8(4) . . . . ?
C4 C5 C6 C1 1.2(4) . . . . ?
C4 C5 C6 C7 -177.8(2) . . . . ?
C5 C6 C7 C8 88.1(3) . . . . ?
C5 C6 C7 N1 -156.4(2) . . . . ?
C6 C1 C2 C3 -0.4(4) . . . . ?
C6 C7 C8 C9 58.4(3) . . . . ?
C6 C7 C8 C11 150.1(2) . . . . ?
C6 C7 C8 C14 -74.3(3) . . . . ?
C6 C7 N1 C15 -171.32(19) . . . . ?
C7 C8 C9 C10 107.2(2) . . . . ?
C7 C8 C9 O1 -73.3(3) . . . . ?
C7 C8 C11 C10 -114.43(19) . . . . ?
C7 C8 C11 C12 129.4(2) . . . . ?
C7 C8 C11 C15 -1.1(2) . . . . ?
C8 C7 N1 C15 -47.9(2) . . . . ?
C8 C9 C10 C11 -3.58(18) . . . . ?
C8 C11 C12 O2 120.2(3) . . . . ?
C8 C11 C12 O3 -58.9(3) . . . . ?
C8 C11 C15 C16 -142.96(18) . . . . ?
C8 C11 C15 C17 96.4(2) . . . . ?
C8 C11 C15 N1 -26.0(2) . . . . ?
C9 C8 C11 C10 -3.38(17) . . . . ?
C9 C8 C11 C12 -119.5(2) . . . . ?
C9 C8 C11 C15 109.91(18) . . . . ?
C9 C10 C11 C8 3.43(17) . . . . ?
C9 C10 C11 C12 124.3(2) . . . . ?
C9 C10 C11 C15 -101.8(2) . . . . ?
C10 C11 C12 O2 17.1(3) . . . . ?
C10 C11 C12 O3 -162.0(2) . . . . ?
C10 C11 C15 C16 -47.0(2) . . . . ?
C10 C11 C15 C17 -167.7(2) . . . . ?
C10 C11 C15 N1 70.0(2) . . . . ?
C11 C8 C9 C10 3.50(18) . . . . ?
C11 C8 C9 O1 -177.0(3) . . . . ?
C11 C12 O3 C13 -177.2(2) . . . . ?
C11 C15 C16 O4 136.0(3) . . . . ?
C11 C15 C16 O5 -47.8(2) . . . . ?
C11 C15 N1 C7 47.0(2) . . . . ?
C12 C11 C15 C16 85.3(2) . . . . ?
C12 C11 C15 C17 -35.4(3) . . . . ?
C12 C11 C15 N1 -157.77(19) . . . . ?
C14 C8 C9 C10 -119.1(2) . . . . ?
C14 C8 C9 O1 60.5(4) . . . . ?
C14 C8 C11 C10 112.8(2) . . . . ?
C14 C8 C11 C12 -3.3(3) . . . . ?
C14 C8 C11 C15 -133.9(2) . . . . ?
C15 C11 C12 O2 -115.0(3) . . . . ?
C15 C11 C12 O3 65.9(3) . . . . ?
C15 C16 O5 C18 -172.2(2) . . . . ?
C16 C15 N1 C7 165.50(19) . . . . ?
C17 C15 C16 O4 -97.2(3) . . . . ?
C17 C15 C16 O5 79.1(2) . . . . ?
C17 C15 N1 C7 -77.6(2) . . . . ?
N1 C7 C8 C9 -63.7(2) . . . . ?
N1 C7 C8 C11 28.0(2) . . . . ?
N1 C7 C8 C14 163.5(2) . . . . ?
N1 C15 C16 O4 24.5(3) . . . . ?
N1 C15 C16 O5 -159.2(2) . . . . ?
O1 C9 C10 C11 176.9(3) . . . . ?
O2 C12 O3 C13 3.6(4) . . . . ?
O4 C16 O5 C18 4.1(4) . . . . ?
